data_7130077
loop_
_publ_author_name
'Shimada, Shigeru'
'Yin, Shuang-Feng'
'Choe, Yoong-Kee'

_publ_section_title
;
 Synthesis, Structure and Properties of Trivalent and Pentavalent
 Tricarbabismatranes
;
_journal_name_full 'Chemical Communications'
_journal_paper_doi 10.1039/D2CC00751G
_journal_year 2022
_chemical_formula_moiety 'C21 H18 Bi N O2'
_chemical_formula_sum 'C21 H18 Bi N O2'
_chemical_formula_weight 525.34
_space_group_crystal_system monoclinic
_space_group_IT_number 14
_space_group_name_Hall '-P 2yn'
_space_group_name_H-M_alt 'P 1 21/n 1'
_atom_sites_solution_hydrogens geom
_atom_sites_solution_primary dual
_audit_creation_date 2021-11-09
_audit_creation_method
;
Olex2 1.5
(compiled 2021.10.07 svn.r9718050b for OlexSys, GUI svn.r6410)
;
_audit_update_record
;
2022-01-24 deposited with the CCDC.	2022-05-11 downloaded from the CCDC.
;
_cell_angle_alpha 90
_cell_angle_beta 94.022(2)
_cell_angle_gamma 90
_cell_formula_units_Z 4
_cell_length_a 10.6002(3)
_cell_length_b 9.9556(3)
_cell_length_c 17.0845(5)
_cell_measurement_reflns_used 9412
_cell_measurement_temperature 153
_cell_measurement_theta_max 28.7540
_cell_measurement_theta_min 1.8610
_cell_volume 1798.51(9)
_computing_cell_refinement 'CrysAlisPro 1.171.40.67a (Rigaku OD, 2019)'
_computing_data_collection 'CrysAlisPro 1.171.40.67a (Rigaku OD, 2019)'
_computing_data_reduction 'CrysAlisPro 1.171.40.67a (Rigaku OD, 2019)'
_computing_molecular_graphics 'Olex2 1.5 (Dolomanov et al., 2009)'
_computing_publication_material 'Olex2 1.5 (Dolomanov et al., 2009)'
_computing_structure_refinement 'SHELXL 2018/3 (Sheldrick, 2015)'
_computing_structure_solution 'SHELXT 2018/2 (Sheldrick, 2018)'
_diffrn_ambient_temperature 153
_diffrn_detector 'Bruker APEX2 area detector'
_diffrn_detector_area_resol_mean 8.366
_diffrn_detector_type 'CCD area detector'
_diffrn_measured_fraction_theta_full 0.999
_diffrn_measured_fraction_theta_max 0.997
_diffrn_measurement_details
;
List of Runs (angles in degrees, time in seconds):

 # Type Start End Width t~exp~ \w \q \k \f Frames
#--------------------------------------------------------------------------
 1 \w 2.33 183.94 0.30 4.99 -- 28.00 73.57 -25.67 606
 2 \w 2.33 132.69 0.30 4.99 -- 28.00 73.57 64.33 435
 3 \w 2.33 71.26 0.30 4.99 -- 28.00 73.57 154.33 230
 4 \w 2.33 17.31 0.30 4.99 -- 28.00 73.57 -25.67 50
;
_diffrn_measurement_device 'three-circle diffractometer'
_diffrn_measurement_device_type 'Bruker SMART APEX2 area detector'
_diffrn_measurement_method '\w and \f scans'
_diffrn_orient_matrix_type 'CrysAlisPro convention (1999,Acta A55,543-557)'
_diffrn_orient_matrix_UB_11 0.0614987000
_diffrn_orient_matrix_UB_12 0.0141026000
_diffrn_orient_matrix_UB_13 0.0170931000
_diffrn_orient_matrix_UB_21 0.0254152000
_diffrn_orient_matrix_UB_22 -0.0110631000
_diffrn_orient_matrix_UB_23 -0.0367807000
_diffrn_orient_matrix_UB_31 -0.0085118000
_diffrn_orient_matrix_UB_32 0.0689286000
_diffrn_orient_matrix_UB_33 -0.0093872000
_diffrn_radiation_monochromator 'mirror optics'
_diffrn_radiation_probe x-ray
_diffrn_radiation_type 'Mo K\a'
_diffrn_radiation_wavelength 0.71073
_diffrn_reflns_av_R_equivalents 0.0164
_diffrn_reflns_av_unetI/netI 0.0178
_diffrn_reflns_Laue_measured_fraction_full 0.999
_diffrn_reflns_Laue_measured_fraction_max 0.997
_diffrn_reflns_limit_h_max 11
_diffrn_reflns_limit_h_min -13
_diffrn_reflns_limit_k_max 12
_diffrn_reflns_limit_k_min -12
_diffrn_reflns_limit_l_max 21
_diffrn_reflns_limit_l_min -17
_diffrn_reflns_number 10218
_diffrn_reflns_point_group_measured_fraction_full 0.999
_diffrn_reflns_point_group_measured_fraction_max 0.997
_diffrn_reflns_theta_full 25.242
_diffrn_reflns_theta_max 26.732
_diffrn_reflns_theta_min 2.194
_diffrn_source 'microfocus sealed X-ray tube'
_diffrn_source_type 'Incoatec I\ms'
_exptl_absorpt_coefficient_mu 9.816
_exptl_absorpt_correction_T_max 1.00000
_exptl_absorpt_correction_T_min 0.52588
_exptl_absorpt_correction_type multi-scan
_exptl_absorpt_process_details
;
CrysAlisPro 1.171.40.67a (Rigaku Oxford Diffraction, 2019)
Empirical absorption correction using spherical harmonics,
 implemented in SCALE3 ABSPACK scaling algorithm.
;
_exptl_crystal_colour colourless
_exptl_crystal_colour_primary colourless
_exptl_crystal_density_diffrn 1.940
_exptl_crystal_description prism
_exptl_crystal_F_000 1000
_exptl_crystal_recrystallization_method 'recrystallized from THF/heptane by slowly evaporating the solvents'
_exptl_crystal_size_max 0.17
_exptl_crystal_size_mid 0.14
_exptl_crystal_size_min 0.09
_refine_diff_density_max 0.577
_refine_diff_density_min -0.656
_refine_diff_density_rms 0.095
_refine_ls_extinction_method none
_refine_ls_goodness_of_fit_ref 1.062
_refine_ls_hydrogen_treatment constr
_refine_ls_matrix_type full
_refine_ls_number_parameters 226
_refine_ls_number_reflns 3814
_refine_ls_number_restraints 0
_refine_ls_restrained_S_all 1.062
_refine_ls_R_factor_all 0.0264
_refine_ls_R_factor_gt 0.0228
_refine_ls_shift/su_max 0.002
_refine_ls_shift/su_mean 0.000
_refine_ls_structure_factor_coef Fsqd
_refine_ls_weighting_details 'w=1/[\s^2^(Fo^2^)+(0.0189P)^2^+3.6739P] where P=(Fo^2^+2Fc^2^)/3'
_refine_ls_weighting_scheme calc
_refine_ls_wR_factor_gt 0.0468
_refine_ls_wR_factor_ref 0.0480
_reflns_Friedel_coverage 0.000
_reflns_number_gt 3510
_reflns_number_total 3814
_reflns_threshold_expression 'I > 2\s(I)'
_cod_data_source_file d2cc00751g2.cif
_cod_data_source_block Oxidation-Compound-5
_cod_database_code 7130077
_shelx_shelxl_version_number 2018/3
_chemical_oxdiff_formula C21H18BiNO2
_shelx_space_group_comment
;
The symmetry employed for this shelxl refinement is uniquely defined
by the following loop, which should always be used as a source of
symmetry information in preference to the above space-group names.
They are only intended as comments.
;
_olex2_refinement_description
;
1. Fixed Uiso
 At 1.2 times of:
  All C(H) groups, All C(H,H) groups, All N(H) groups
2.a Ternary CH refined with riding coordinates:
 N1(H1)
2.b Secondary CH2 refined with riding coordinates:
 C7(H7A,H7B), C15(H15A,H15B)
2.c Aromatic/amide H refined with riding coordinates:
 C2(H2), C3(H3), C4(H4), C5(H5), C9(H9), C10(H10), C11(H11), C12(H12),
 C17(H17), C18(H18), C19(H19), C20(H20), C21(H21)
;
_olex2_submission_special_instructions 'No special instructions were received'
_oxdiff_exptl_absorpt_empirical_details
;
Empirical correction (ABSPACK) includes:
- Absorption correction using spherical harmonics
- Frame scaling
;
_oxdiff_exptl_absorpt_empirical_full_max 1.620
_oxdiff_exptl_absorpt_empirical_full_min 0.698

loop_
_space_group_symop_operation_xyz
'x, y, z'
'-x+1/2, y+1/2, -z+1/2'
'-x, -y, -z'
'x-1/2, -y-1/2, z-1/2'

loop_
_atom_site_label
_atom_site_type_symbol
_atom_site_fract_x
_atom_site_fract_y
_atom_site_fract_z
_atom_site_U_iso_or_equiv
_atom_site_adp_type
_atom_site_occupancy
_atom_site_site_symmetry_order
_atom_site_calc_flag
_atom_site_refinement_flags_posn
_atom_site_refinement_flags_adp
_atom_site_refinement_flags_occupancy
_atom_site_disorder_assembly
_atom_site_disorder_group
Bi1 Bi 0.75661(2) 0.44126(2) 0.72196(2) 0.02732(5) Uani 1 1 d . . . . .
O1 O 0.5751(3) 0.5049(3) 0.77787(15) 0.0348(6) Uani 1 1 d . . . . .
O2 O 0.3657(3) 0.4775(3) 0.76876(19) 0.0517(8) Uani 1 1 d . . . . .
N1 N 0.9359(3) 0.2882(3) 0.69647(16) 0.0270(6) Uani 1 1 d . . . . .
H1 H 0.902384 0.197488 0.686980 0.032 Uiso 1 1 calc R U . . .
C1 C 0.8054(3) 0.3251(3) 0.8324(2) 0.0274(7) Uani 1 1 d . . . . .
C2 C 0.7265(3) 0.3101(4) 0.8935(2) 0.0307(8) Uani 1 1 d . . . . .
H2 H 0.646595 0.349292 0.890172 0.037 Uiso 1 1 calc R U . . .
C3 C 0.7673(4) 0.2366(4) 0.9596(2) 0.0347(9) Uani 1 1 d . . . . .
H3 H 0.715212 0.227767 1.000904 0.042 Uiso 1 1 calc R U . . .
C4 C 0.8843(4) 0.1769(4) 0.9642(2) 0.0368(9) Uani 1 1 d . . . . .
H4 H 0.910313 0.126519 1.008216 0.044 Uiso 1 1 calc R U . . .
C5 C 0.9640(3) 0.1909(4) 0.9038(2) 0.0321(8) Uani 1 1 d . . . . .
H5 H 1.043054 0.149918 0.907351 0.039 Uiso 1 1 calc R U . . .
C6 C 0.9254(3) 0.2665(4) 0.8378(2) 0.0272(7) Uani 1 1 d . . . . .
C7 C 1.0116(3) 0.2893(4) 0.7727(2) 0.0310(8) Uani 1 1 d . . . . .
H7A H 1.054311 0.375025 0.780026 0.037 Uiso 1 1 calc R U . . .
H7B H 1.075220 0.219208 0.773403 0.037 Uiso 1 1 calc R U . . .
C8 C 0.6097(3) 0.2947(4) 0.6757(2) 0.0279(8) Uani 1 1 d . . . . .
C9 C 0.6252(4) 0.1866(4) 0.6258(2) 0.0346(8) Uani 1 1 d . . . . .
H9 H 0.703247 0.171084 0.605753 0.042 Uiso 1 1 calc R U . . .
C10 C 0.5241(4) 0.1017(4) 0.6061(2) 0.0429(10) Uani 1 1 d . . . . .
H10 H 0.534651 0.029354 0.572753 0.051 Uiso 1 1 calc R U . . .
C11 C 0.4085(4) 0.1240(5) 0.6355(3) 0.0479(12) Uani 1 1 d . . . . .
H11 H 0.341846 0.065275 0.623211 0.058 Uiso 1 1 calc R U . . .
C12 C 0.3912(4) 0.2337(5) 0.6832(2) 0.0415(10) Uani 1 1 d . . . . .
H12 H 0.312454 0.249457 0.702119 0.050 Uiso 1 1 calc R U . . .
C13 C 0.4912(4) 0.3205(4) 0.7029(2) 0.0333(8) Uani 1 1 d . . . . .
C14 C 0.4722(4) 0.4417(4) 0.7529(2) 0.0357(9) Uani 1 1 d . . . . .
C15 C 1.0129(4) 0.3254(5) 0.6312(2) 0.0371(9) Uani 1 1 d . . . . .
H15A H 1.089331 0.271510 0.633719 0.045 Uiso 1 1 calc R U . . .
H15B H 1.037560 0.419042 0.636362 0.045 Uiso 1 1 calc R U . . .
C16 C 0.9409(3) 0.3042(4) 0.5533(2) 0.0331(8) Uani 1 1 d . . . . .
C17 C 0.9387(4) 0.1789(5) 0.5186(2) 0.0441(10) Uani 1 1 d . . . . .
H17 H 0.980714 0.107787 0.544247 0.053 Uiso 1 1 calc R U . . .
C18 C 0.8752(4) 0.1576(6) 0.4463(3) 0.0563(13) Uani 1 1 d . . . . .
H18 H 0.874994 0.072907 0.423337 0.068 Uiso 1 1 calc R U . . .
C19 C 0.8128(4) 0.2616(6) 0.4086(3) 0.0586(14) Uani 1 1 d . . . . .
H19 H 0.771169 0.247883 0.359552 0.070 Uiso 1 1 calc R U . . .
C20 C 0.8111(4) 0.3867(6) 0.4430(3) 0.0514(12) Uani 1 1 d . . . . .
H20 H 0.767248 0.456838 0.417598 0.062 Uiso 1 1 calc R U . . .
C21 C 0.8747(4) 0.4077(4) 0.5152(3) 0.0411(10) Uani 1 1 d . . . . .
H21 H 0.873091 0.492042 0.538489 0.049 Uiso 1 1 calc R U . . .

loop_
_atom_site_aniso_label
_atom_site_aniso_U_11
_atom_site_aniso_U_22
_atom_site_aniso_U_33
_atom_site_aniso_U_23
_atom_site_aniso_U_13
_atom_site_aniso_U_12
Bi1 0.02724(8) 0.02502(7) 0.03022(8) 0.00088(6) 0.00574(5) -0.00129(6)
O1 0.0353(15) 0.0334(14) 0.0367(15) 0.0020(12) 0.0092(12) 0.0067(12)
O2 0.0347(16) 0.059(2) 0.063(2) 0.0109(16) 0.0193(15) 0.0114(15)
N1 0.0244(15) 0.0313(16) 0.0258(15) -0.0021(12) 0.0067(12) -0.0059(13)
C1 0.0281(18) 0.0239(17) 0.0302(18) -0.0032(15) 0.0019(14) -0.0023(15)
C2 0.0265(18) 0.0317(19) 0.0344(19) -0.0030(16) 0.0063(15) 0.0010(15)
C3 0.039(2) 0.044(2) 0.0223(18) -0.0020(16) 0.0065(15) -0.0035(18)
C4 0.040(2) 0.043(2) 0.0270(18) 0.0018(17) -0.0016(16) -0.0040(18)
C5 0.0251(18) 0.038(2) 0.0328(19) -0.0025(17) -0.0027(14) -0.0016(16)
C6 0.0227(17) 0.0314(19) 0.0273(18) -0.0061(15) 0.0019(14) -0.0068(14)
C7 0.0223(18) 0.038(2) 0.0325(19) -0.0060(16) 0.0019(14) -0.0036(15)
C8 0.0279(18) 0.0285(19) 0.0268(18) 0.0092(15) -0.0008(14) -0.0012(15)
C9 0.036(2) 0.035(2) 0.0312(19) 0.0039(17) -0.0048(15) -0.0014(17)
C10 0.052(3) 0.036(2) 0.038(2) 0.0073(18) -0.015(2) -0.0026(19)
C11 0.040(2) 0.047(3) 0.053(3) 0.019(2) -0.019(2) -0.015(2)
C12 0.028(2) 0.053(3) 0.043(2) 0.020(2) -0.0054(17) -0.0050(18)
C13 0.0312(19) 0.039(2) 0.0296(19) 0.0092(17) -0.0003(15) -0.0015(17)
C14 0.032(2) 0.041(2) 0.035(2) 0.0146(18) 0.0122(16) 0.0097(18)
C15 0.0287(19) 0.052(2) 0.033(2) 0.0000(18) 0.0117(15) -0.0069(18)
C16 0.0243(18) 0.042(2) 0.034(2) 0.0063(17) 0.0121(15) -0.0065(16)
C17 0.038(2) 0.051(3) 0.043(2) -0.007(2) 0.0021(18) 0.013(2)
C18 0.040(2) 0.080(4) 0.048(3) -0.025(3) -0.001(2) 0.011(2)
C19 0.031(2) 0.111(5) 0.033(2) -0.006(3) 0.0002(18) 0.001(3)
C20 0.026(2) 0.074(3) 0.054(3) 0.030(3) 0.0027(19) -0.003(2)
C21 0.030(2) 0.042(2) 0.053(3) 0.0100(19) 0.0112(18) -0.0062(17)

loop_
_atom_type_symbol
_atom_type_description
_atom_type_scat_dispersion_real
_atom_type_scat_dispersion_imag
_atom_type_scat_source
C C 0.0033 0.0016 'International Tables Vol C Tables 4.2.6.8 and 6.1.1.4'
H H 0.0000 0.0000 'International Tables Vol C Tables 4.2.6.8 and 6.1.1.4'
N N 0.0061 0.0033 'International Tables Vol C Tables 4.2.6.8 and 6.1.1.4'
O O 0.0106 0.0060 'International Tables Vol C Tables 4.2.6.8 and 6.1.1.4'
Bi Bi -4.1077 10.2566 'International Tables Vol C Tables 4.2.6.8 and 6.1.1.4'

loop_
_geom_angle_atom_site_label_1
_geom_angle_atom_site_label_2
_geom_angle_atom_site_label_3
_geom_angle
_geom_angle_site_symmetry_1
_geom_angle_site_symmetry_3
_geom_angle_publ_flag
O1 Bi1 N1 155.61(9) . . ?
C1 Bi1 O1 86.74(11) . . ?
C1 Bi1 N1 72.45(11) . . ?
C8 Bi1 O1 75.19(12) . . ?
C8 Bi1 N1 93.42(11) . . ?
C8 Bi1 C1 94.28(12) . . ?
C14 O1 Bi1 115.9(2) . . ?
Bi1 N1 H1 108.7 . . ?
C7 N1 Bi1 102.4(2) . . ?
C7 N1 H1 108.7 . . ?
C15 N1 Bi1 116.6(2) . . ?
C15 N1 H1 108.7 . . ?
C15 N1 C7 111.6(3) . . ?
C2 C1 Bi1 124.8(3) . . ?
C2 C1 C6 119.9(3) . . ?
C6 C1 Bi1 115.3(2) . . ?
C1 C2 H2 120.1 . . ?
C3 C2 C1 119.8(3) . . ?
C3 C2 H2 120.1 . . ?
C2 C3 H3 119.9 . . ?
C4 C3 C2 120.2(3) . . ?
C4 C3 H3 119.9 . . ?
C3 C4 H4 119.7 . . ?
C3 C4 C5 120.7(4) . . ?
C5 C4 H4 119.7 . . ?
C4 C5 H5 120.1 . . ?
C4 C5 C6 119.8(4) . . ?
C6 C5 H5 120.1 . . ?
C1 C6 C7 119.0(3) . . ?
C5 C6 C1 119.6(3) . . ?
C5 C6 C7 121.4(3) . . ?
N1 C7 C6 109.2(3) . . ?
N1 C7 H7A 109.8 . . ?
N1 C7 H7B 109.8 . . ?
C6 C7 H7A 109.8 . . ?
C6 C7 H7B 109.8 . . ?
H7A C7 H7B 108.3 . . ?
C9 C8 Bi1 127.8(3) . . ?
C9 C8 C13 119.7(3) . . ?
C13 C8 Bi1 112.5(3) . . ?
C8 C9 H9 120.1 . . ?
C10 C9 C8 119.9(4) . . ?
C10 C9 H9 120.1 . . ?
C9 C10 H10 119.8 . . ?
C11 C10 C9 120.4(4) . . ?
C11 C10 H10 119.8 . . ?
C10 C11 H11 120.0 . . ?
C10 C11 C12 120.1(4) . . ?
C12 C11 H11 120.0 . . ?
C11 C12 H12 119.9 . . ?
C11 C12 C13 120.3(4) . . ?
C13 C12 H12 119.9 . . ?
C8 C13 C14 119.9(3) . . ?
C12 C13 C8 119.5(4) . . ?
C12 C13 C14 120.6(4) . . ?
O1 C14 C13 115.6(3) . . ?
O2 C14 O1 123.1(4) . . ?
O2 C14 C13 121.3(4) . . ?
N1 C15 H15A 109.4 . . ?
N1 C15 H15B 109.4 . . ?
N1 C15 C16 111.1(3) . . ?
H15A C15 H15B 108.0 . . ?
C16 C15 H15A 109.4 . . ?
C16 C15 H15B 109.4 . . ?
C17 C16 C15 120.0(4) . . ?
C17 C16 C21 118.5(4) . . ?
C21 C16 C15 121.4(4) . . ?
C16 C17 H17 119.5 . . ?
C16 C17 C18 121.0(4) . . ?
C18 C17 H17 119.5 . . ?
C17 C18 H18 120.2 . . ?
C19 C18 C17 119.7(5) . . ?
C19 C18 H18 120.2 . . ?
C18 C19 H19 119.8 . . ?
C18 C19 C20 120.3(4) . . ?
C20 C19 H19 119.8 . . ?
C19 C20 H20 120.1 . . ?
C19 C20 C21 119.9(4) . . ?
C21 C20 H20 120.1 . . ?
C16 C21 H21 119.7 . . ?
C20 C21 C16 120.5(4) . . ?
C20 C21 H21 119.7 . . ?

loop_
_geom_bond_atom_site_label_1
_geom_bond_atom_site_label_2
_geom_bond_distance
_geom_bond_site_symmetry_2
_geom_bond_publ_flag
Bi1 O1 2.296(3) . ?
Bi1 N1 2.498(3) . ?
Bi1 C1 2.242(3) . ?
Bi1 C8 2.238(4) . ?
O1 C14 1.305(5) . ?
O2 C14 1.231(5) . ?
N1 H1 0.9800 . ?
N1 C7 1.481(4) . ?
N1 C15 1.475(4) . ?
C1 C2 1.392(5) . ?
C1 C6 1.396(5) . ?
C2 H2 0.9300 . ?
C2 C3 1.389(5) . ?
C3 H3 0.9300 . ?
C3 C4 1.372(6) . ?
C4 H4 0.9300 . ?
C4 C5 1.385(5) . ?
C5 H5 0.9300 . ?
C5 C6 1.393(5) . ?
C6 C7 1.506(5) . ?
C7 H7A 0.9700 . ?
C7 H7B 0.9700 . ?
C8 C9 1.389(5) . ?
C8 C13 1.395(5) . ?
C9 H9 0.9300 . ?
C9 C10 1.387(6) . ?
C10 H10 0.9300 . ?
C10 C11 1.374(7) . ?
C11 H11 0.9300 . ?
C11 C12 1.382(7) . ?
C12 H12 0.9300 . ?
C12 C13 1.390(5) . ?
C13 C14 1.499(6) . ?
C15 H15A 0.9700 . ?
C15 H15B 0.9700 . ?
C15 C16 1.502(5) . ?
C16 C17 1.381(6) . ?
C16 C21 1.382(6) . ?
C17 H17 0.9300 . ?
C17 C18 1.381(6) . ?
C18 H18 0.9300 . ?
C18 C19 1.364(7) . ?
C19 H19 0.9300 . ?
C19 C20 1.378(7) . ?
C20 H20 0.9300 . ?
C20 C21 1.380(6) . ?
C21 H21 0.9300 . ?

loop_
_geom_torsion_atom_site_label_1
_geom_torsion_atom_site_label_2
_geom_torsion_atom_site_label_3
_geom_torsion_atom_site_label_4
_geom_torsion
_geom_torsion_site_symmetry_1
_geom_torsion_site_symmetry_2
_geom_torsion_site_symmetry_3
_geom_torsion_site_symmetry_4
_geom_torsion_publ_flag
Bi1 O1 C14 O2 -169.3(3) . . . . ?
Bi1 O1 C14 C13 10.9(4) . . . . ?
Bi1 N1 C7 C6 48.1(3) . . . . ?
Bi1 N1 C15 C16 -71.4(4) . . . . ?
Bi1 C1 C2 C3 -179.4(3) . . . . ?
Bi1 C1 C6 C5 -179.3(3) . . . . ?
Bi1 C1 C6 C7 2.2(4) . . . . ?
Bi1 C8 C9 C10 176.8(3) . . . . ?
Bi1 C8 C13 C12 -176.3(3) . . . . ?
Bi1 C8 C13 C14 4.0(4) . . . . ?
N1 C15 C16 C17 -84.7(4) . . . . ?
N1 C15 C16 C21 94.7(4) . . . . ?
C1 C2 C3 C4 -1.1(6) . . . . ?
C1 C6 C7 N1 -38.1(4) . . . . ?
C2 C1 C6 C5 1.4(5) . . . . ?
C2 C1 C6 C7 -177.1(3) . . . . ?
C2 C3 C4 C5 1.1(6) . . . . ?
C3 C4 C5 C6 0.1(6) . . . . ?
C4 C5 C6 C1 -1.4(5) . . . . ?
C4 C5 C6 C7 177.1(3) . . . . ?
C5 C6 C7 N1 143.4(3) . . . . ?
C6 C1 C2 C3 -0.2(5) . . . . ?
C7 N1 C15 C16 171.5(3) . . . . ?
C8 C9 C10 C11 0.1(6) . . . . ?
C8 C13 C14 O1 -10.3(5) . . . . ?
C8 C13 C14 O2 169.9(4) . . . . ?
C9 C8 C13 C12 3.3(5) . . . . ?
C9 C8 C13 C14 -176.4(3) . . . . ?
C9 C10 C11 C12 1.9(6) . . . . ?
C10 C11 C12 C13 -1.2(6) . . . . ?
C11 C12 C13 C8 -1.4(6) . . . . ?
C11 C12 C13 C14 178.3(3) . . . . ?
C12 C13 C14 O1 170.0(3) . . . . ?
C12 C13 C14 O2 -9.9(6) . . . . ?
C13 C8 C9 C10 -2.7(5) . . . . ?
C15 N1 C7 C6 173.5(3) . . . . ?
C15 C16 C17 C18 -178.7(4) . . . . ?
C15 C16 C21 C20 178.8(3) . . . . ?
C16 C17 C18 C19 -0.4(7) . . . . ?
C17 C16 C21 C20 -1.9(6) . . . . ?
C17 C18 C19 C20 -1.1(7) . . . . ?
C18 C19 C20 C21 1.1(7) . . . . ?
C19 C20 C21 C16 0.4(6) . . . . ?
C21 C16 C17 C18 1.9(6) . . . . ?
